data_7005642
loop_
_publ_author_name
'Chan, Zhi-Kai'
'Chen, Tsun-Ren'
'Chen, Jhy-Der'
'Wang, Ju-Chun'
'Liu, C. W.'

_publ_section_title
;
 Crystal structures and solution behaviors of dinuclear d(10)-metal
 complexes containing anions of N,N'-bis(pyrimidine-2-yl)formamidine.
;
_journal_issue 31
_journal_name_full 'Dalton transactions (Cambridge, England : 2003)'
_journal_page_first 3450
_journal_page_last 3458
_journal_paper_doi 10.1039/b703727a
_journal_year 2007
_chemical_formula_sum 'C18 H14 Hg2 I2 N12'
_chemical_formula_weight 1053.39
_chemical_name_systematic
;
?
;
_space_group_IT_number 14
_symmetry_cell_setting monoclinic
_symmetry_space_group_name_Hall '-P 2yn'
_symmetry_space_group_name_H-M 'P 1 21/n 1'
_atom_sites_solution_hydrogens geom
_atom_sites_solution_primary direct
_atom_sites_solution_secondary difmap
_audit_creation_method SHELXL-97
_cell_angle_alpha 90.00
_cell_angle_beta 105.659(7)
_cell_angle_gamma 90.00
_cell_formula_units_Z 4
_cell_length_a 15.6846(16)
_cell_length_b 10.1364(15)
_cell_length_c 16.822(2)
_cell_measurement_reflns_used 34
_cell_measurement_temperature 295(2)
_cell_measurement_theta_max 16.39
_cell_measurement_theta_min 2.51
_cell_volume 2575.2(6)
_computing_cell_refinement 'Bruker XSCANS'
_computing_data_collection 'Bruker XSCANS'
_computing_data_reduction 'Bruker SHELXTL'
_computing_molecular_graphics 'Bruker SHELXTL'
_computing_publication_material 'Bruker SHELXTL'
_computing_structure_refinement 'SHELXL-97 (Sheldrick, 1997)'
_computing_structure_solution 'SHELXS-97 (Sheldrick, 1990)'
_diffrn_ambient_temperature 295(2)
_diffrn_measured_fraction_theta_full 0.972
_diffrn_measured_fraction_theta_max 0.972
_diffrn_measurement_device_type 'Bruker P4'
_diffrn_measurement_method '\w scans'
_diffrn_radiation_monochromator graphite
_diffrn_radiation_source 'fine-focus sealed tube'
_diffrn_radiation_type MoK\a
_diffrn_radiation_wavelength 0.71073
_diffrn_reflns_av_R_equivalents 0.0408
_diffrn_reflns_av_sigmaI/netI 0.0772
_diffrn_reflns_limit_h_max 1
_diffrn_reflns_limit_h_min -17
_diffrn_reflns_limit_k_max 1
_diffrn_reflns_limit_k_min -12
_diffrn_reflns_limit_l_max 20
_diffrn_reflns_limit_l_min -19
_diffrn_reflns_number 5499
_diffrn_reflns_theta_full 25.00
_diffrn_reflns_theta_max 25.00
_diffrn_reflns_theta_min 2.08
_diffrn_standards_interval_count 97
_diffrn_standards_number 3
_exptl_absorpt_coefficient_mu 14.338
_exptl_absorpt_correction_T_max 0.9336
_exptl_absorpt_correction_T_min 0.3204
_exptl_absorpt_correction_type empirical
_exptl_crystal_colour colorless
_exptl_crystal_density_diffrn 2.717
_exptl_crystal_density_method 'not measured'
_exptl_crystal_description plate
_exptl_crystal_F_000 1888
_exptl_crystal_size_max 0.3
_exptl_crystal_size_mid 0.3
_exptl_crystal_size_min 0.2
_refine_diff_density_max 1.079
_refine_diff_density_min -1.337
_refine_diff_density_rms 0.223
_refine_ls_extinction_method none
_refine_ls_goodness_of_fit_ref 1.004
_refine_ls_hydrogen_treatment constr
_refine_ls_matrix_type full
_refine_ls_number_parameters 307
_refine_ls_number_reflns 4404
_refine_ls_number_restraints 0
_refine_ls_restrained_S_all 1.004
_refine_ls_R_factor_all 0.1197
_refine_ls_R_factor_gt 0.0552
_refine_ls_shift/su_max 0.000
_refine_ls_shift/su_mean 0.000
_refine_ls_structure_factor_coef Fsqd
_refine_ls_weighting_details 'calc w=1/[\s^2^(Fo^2^)+(0.0542P)^2^+16.3130P] where P=(Fo^2^+2Fc^2^)/3'
_refine_ls_weighting_scheme calc
_refine_ls_wR_factor_gt 0.1088
_refine_ls_wR_factor_ref 0.1350
_reflns_number_gt 2525
_reflns_number_total 4404
_reflns_threshold_expression >2sigma(I)
_cod_data_source_file b703727a.txt
_cod_data_source_block 3c
_cod_depositor_comments
;
The following automatic conversions were performed:
'_symmetry_cell_setting' value 'Monoclinic' changed to 'monoclinic'
according to '/home/saulius/struct/CIF-dictionaries/cif_core.dic'
dictionary named 'cif_core.dic' version 2.4.1 from 2010-06-29.

Automatic conversion script
Id: cif_fix_enum 1527 2010-12-29 10:47:43Z saulius 
;
_cod_original_sg_symbol_H-M P2(1)/n
_cod_database_code 7005642

loop_
_symmetry_equiv_pos_as_xyz
'x, y, z'
'-x+1/2, y+1/2, -z+1/2'
'-x, -y, -z'
'x-1/2, -y-1/2, z-1/2'

loop_
_atom_site_label
_atom_site_type_symbol
_atom_site_fract_x
_atom_site_fract_y
_atom_site_fract_z
_atom_site_U_iso_or_equiv
_atom_site_adp_type
_atom_site_occupancy
_atom_site_symmetry_multiplicity
_atom_site_calc_flag
_atom_site_refinement_flags
_atom_site_disorder_assembly
_atom_site_disorder_group
Hg1 Hg 0.48976(4) 0.79190(7) 0.14269(4) 0.0559(2) Uani 1 1 d . . .
Hg2 Hg 0.49354(5) 0.69330(7) 0.34499(4) 0.0574(2) Uani 1 1 d . . .
I1 I 0.33896(9) 0.90412(17) 0.13121(8) 0.0861(5) Uani 1 1 d . . .
I2 I 0.33875(9) 0.58661(18) 0.29653(8) 0.0931(5) Uani 1 1 d . . .
N1 N 0.5505(9) 0.7122(17) 0.0013(7) 0.066(4) Uani 1 1 d . . .
N2 N 0.6335(9) 0.5141(15) 0.0384(9) 0.059(4) Uani 1 1 d . . .
N3 N 0.5692(9) 0.6279(13) 0.1288(8) 0.052(3) Uani 1 1 d . . .
N4 N 0.5828(8) 0.5631(13) 0.2621(7) 0.052(4) Uani 1 1 d . . .
N5 N 0.5976(10) 0.5087(14) 0.3966(9) 0.062(4) Uani 1 1 d . . .
N6 N 0.6759(10) 0.3772(14) 0.3207(8) 0.061(4) Uani 1 1 d . . .
N7 N 0.6355(10) 0.9855(16) 0.5110(9) 0.074(5) Uani 1 1 d . . .
N8 N 0.5521(10) 0.7853(17) 0.5107(8) 0.071(4) Uani 1 1 d . . .
N9 N 0.5801(9) 0.8555(13) 0.3939(7) 0.053(4) Uani 1 1 d . . .
N10 N 0.5941(8) 0.9156(13) 0.2660(7) 0.049(3) Uani 1 1 d . . .
N11 N 0.6855(10) 1.0938(15) 0.2494(9) 0.068(4) Uani 1 1 d . . .
N12 N 0.5944(9) 0.9726(15) 0.1363(8) 0.058(4) Uani 1 1 d . . .
C1 C 0.5864(10) 0.6159(17) 0.0527(9) 0.044(4) Uani 1 1 d . . .
C2 C 0.5620(15) 0.705(2) -0.0732(12) 0.084(6) Uani 1 1 d . . .
H2B H 0.5354 0.7673 -0.1125 0.101 Uiso 1 1 calc R . .
C3 C 0.6116(16) 0.607(3) -0.0943(12) 0.094(8) Uani 1 1 d . . .
H3A H 0.6231 0.6079 -0.1457 0.113 Uiso 1 1 calc R . .
C4 C 0.6449(13) 0.508(2) -0.0379(12) 0.079(6) Uani 1 1 d . . .
H4A H 0.6750 0.4369 -0.0529 0.094 Uiso 1 1 calc R . .
C5 C 0.6036(10) 0.5437(15) 0.1940(9) 0.047(4) Uani 1 1 d . . .
H5A H 0.6409 0.4747 0.1890 0.057 Uiso 1 1 calc R . .
C6 C 0.6227(11) 0.4783(17) 0.3271(10) 0.051(4) Uani 1 1 d . . .
C7 C 0.7081(12) 0.3125(19) 0.3909(13) 0.077(6) Uani 1 1 d . . .
H7B H 0.7478 0.2442 0.3911 0.093 Uiso 1 1 calc R . .
C8 C 0.6861(15) 0.340(2) 0.4654(13) 0.086(7) Uani 1 1 d . . .
H8A H 0.7097 0.2916 0.5132 0.103 Uiso 1 1 calc R . .
C9 C 0.6306(14) 0.438(2) 0.4637(10) 0.073(6) Uani 1 1 d . . .
H9A H 0.6141 0.4583 0.5114 0.087 Uiso 1 1 calc R . .
C10 C 0.5896(10) 0.8778(19) 0.4766(9) 0.053(4) Uani 1 1 d . . .
C11 C 0.6379(12) 0.996(2) 0.5916(12) 0.077(6) Uani 1 1 d . . .
H11B H 0.6664 1.0689 0.6202 0.092 Uiso 1 1 calc R . .
C12 C 0.6011(15) 0.905(2) 0.6356(12) 0.087(7) Uani 1 1 d . . .
H12A H 0.6048 0.9159 0.6913 0.105 Uiso 1 1 calc R . .
C13 C 0.5606(16) 0.804(3) 0.5918(10) 0.095(8) Uani 1 1 d . . .
H13A H 0.5361 0.7403 0.6191 0.114 Uiso 1 1 calc R . .
C14 C 0.6121(11) 0.9335(17) 0.3447(9) 0.053(4) Uani 1 1 d . . .
H14A H 0.6487 1.0034 0.3681 0.063 Uiso 1 1 calc R . .
C15 C 0.6287(11) 1.0001(18) 0.2178(10) 0.056(5) Uani 1 1 d . . .
C16 C 0.7113(11) 1.1706(15) 0.1944(11) 0.055(4) Uani 1 1 d . . .
H16A H 0.7522 1.2377 0.2134 0.065 Uiso 1 1 calc R . .
C17 C 0.6789(15) 1.151(2) 0.1122(13) 0.082(6) Uani 1 1 d . . .
H17A H 0.6968 1.2048 0.0747 0.098 Uiso 1 1 calc R . .
C18 C 0.6191(12) 1.052(2) 0.0854(11) 0.068(5) Uani 1 1 d . . .
H18A H 0.5952 1.0407 0.0289 0.081 Uiso 1 1 calc R . .

loop_
_atom_site_aniso_label
_atom_site_aniso_U_11
_atom_site_aniso_U_22
_atom_site_aniso_U_33
_atom_site_aniso_U_23
_atom_site_aniso_U_13
_atom_site_aniso_U_12
Hg1 0.0566(4) 0.0626(5) 0.0518(4) 0.0036(4) 0.0204(3) 0.0115(4)
Hg2 0.0582(4) 0.0654(5) 0.0533(4) -0.0016(4) 0.0229(3) -0.0075(4)
I1 0.0730(9) 0.1197(12) 0.0711(8) 0.0094(8) 0.0290(7) 0.0408(9)
I2 0.0701(9) 0.1468(15) 0.0669(7) -0.0085(9) 0.0262(7) -0.0414(10)
N1 0.064(9) 0.104(13) 0.036(7) -0.008(8) 0.024(7) -0.001(10)
N2 0.051(9) 0.057(10) 0.073(10) -0.022(8) 0.022(7) -0.013(8)
N3 0.055(9) 0.049(8) 0.062(8) -0.006(7) 0.034(7) 0.006(7)
N4 0.056(9) 0.060(9) 0.045(7) -0.008(7) 0.026(6) 0.011(7)
N5 0.076(10) 0.053(9) 0.061(9) 0.008(8) 0.022(8) -0.010(8)
N6 0.076(10) 0.045(9) 0.062(9) 0.014(7) 0.018(8) 0.012(8)
N7 0.076(11) 0.079(11) 0.057(9) -0.020(9) 0.002(8) -0.021(10)
N8 0.069(10) 0.104(13) 0.050(8) 0.004(9) 0.032(7) -0.014(10)
N9 0.066(9) 0.046(8) 0.043(7) 0.007(6) 0.005(7) -0.004(7)
N10 0.059(8) 0.053(9) 0.040(7) -0.001(6) 0.021(6) 0.009(7)
N11 0.081(11) 0.054(10) 0.075(10) -0.006(8) 0.034(9) -0.013(9)
N12 0.063(9) 0.067(10) 0.045(8) 0.002(7) 0.019(7) 0.010(8)
C1 0.038(9) 0.057(11) 0.040(8) -0.007(8) 0.016(7) -0.010(8)
C2 0.099(16) 0.093(17) 0.066(12) -0.015(12) 0.031(12) -0.017(14)
C3 0.102(17) 0.13(2) 0.061(12) -0.038(15) 0.048(13) -0.062(17)
C4 0.078(14) 0.094(16) 0.057(11) -0.029(12) 0.005(11) 0.001(13)
C5 0.043(9) 0.042(10) 0.059(10) 0.009(8) 0.018(8) 0.012(8)
C6 0.057(11) 0.045(11) 0.058(10) 0.013(9) 0.026(9) -0.008(9)
C7 0.065(12) 0.059(13) 0.089(14) 0.004(12) -0.011(11) 0.021(10)
C8 0.092(16) 0.080(16) 0.071(14) 0.025(12) -0.001(12) -0.010(14)
C9 0.090(15) 0.081(15) 0.045(10) 0.022(10) 0.015(10) 0.001(13)
C10 0.034(9) 0.078(13) 0.048(9) 0.005(9) 0.015(8) 0.010(9)
C11 0.064(13) 0.087(15) 0.071(13) -0.015(12) 0.004(11) 0.012(12)
C12 0.111(18) 0.109(19) 0.050(11) -0.015(13) 0.034(12) -0.009(16)
C13 0.14(2) 0.13(2) 0.036(9) 0.016(12) 0.058(11) -0.021(18)
C14 0.058(11) 0.049(11) 0.050(10) 0.004(8) 0.014(8) 0.011(9)
C15 0.053(11) 0.057(11) 0.059(11) 0.019(9) 0.015(9) -0.003(10)
C16 0.049(10) 0.035(10) 0.080(12) 0.016(9) 0.019(9) -0.004(8)
C17 0.088(15) 0.083(15) 0.080(14) 0.031(12) 0.034(12) -0.005(13)
C18 0.072(13) 0.090(15) 0.053(10) 0.008(11) 0.037(10) -0.003(12)

loop_
_atom_type_symbol
_atom_type_description
_atom_type_scat_dispersion_real
_atom_type_scat_dispersion_imag
_atom_type_scat_source
C C 0.0033 0.0016 'International Tables Vol C Tables 4.2.6.8 and 6.1.1.4'
H H 0.0000 0.0000 'International Tables Vol C Tables 4.2.6.8 and 6.1.1.4'
N N 0.0061 0.0033 'International Tables Vol C Tables 4.2.6.8 and 6.1.1.4'
I I -0.4742 1.8119 'International Tables Vol C Tables 4.2.6.8 and 6.1.1.4'
Hg Hg -2.3894 9.2266 'International Tables Vol C Tables 4.2.6.8 and 6.1.1.4'

loop_
_geom_angle_atom_site_label_1
_geom_angle_atom_site_label_2
_geom_angle_atom_site_label_3
_geom_angle
_geom_angle_site_symmetry_1
_geom_angle_site_symmetry_3
_geom_angle_publ_flag
N3 Hg1 N12 99.1(5) . . ?
N3 Hg1 I1 152.5(4) . . ?
N12 Hg1 I1 105.9(3) . . ?
N3 Hg1 N10 101.8(4) . . ?
N12 Hg1 N10 52.8(4) . . ?
I1 Hg1 N10 102.4(3) . . ?
N9 Hg2 N5 98.9(5) . . ?
N9 Hg2 I2 152.2(4) . . ?
N5 Hg2 I2 105.6(3) . . ?
N9 Hg2 N4 102.6(5) . . ?
N5 Hg2 N4 53.4(4) . . ?
I2 Hg2 N4 102.4(3) . . ?
C2 N1 C1 115.8(18) . . ?
C1 N2 C4 115.7(16) . . ?
C5 N3 C1 123.3(14) . . ?
C5 N3 Hg1 120.7(10) . . ?
C1 N3 Hg1 115.9(11) . . ?
C5 N4 C6 115.7(14) . . ?
C5 N4 Hg2 149.4(11) . . ?
C6 N4 Hg2 94.9(10) . . ?
C9 N5 C6 118.2(17) . . ?
C9 N5 Hg2 141.1(14) . . ?
C6 N5 Hg2 100.6(10) . . ?
C7 N6 C6 113.7(16) . . ?
C10 N7 C11 111.0(17) . . ?
C10 N8 C13 114.1(17) . . ?
C14 N9 C10 125.0(14) . . ?
C14 N9 Hg2 121.3(10) . . ?
C10 N9 Hg2 113.4(12) . . ?
C14 N10 C15 120.1(15) . . ?
C14 N10 Hg1 143.7(12) . . ?
C15 N10 Hg1 95.3(9) . . ?
C15 N11 C16 115.8(15) . . ?
C18 N12 C15 115.3(16) . . ?
C18 N12 Hg1 143.1(12) . . ?
C15 N12 Hg1 101.2(11) . . ?
N1 C1 N2 127.9(15) . . ?
N1 C1 N3 112.5(15) . . ?
N2 C1 N3 119.6(15) . . ?
N1 C2 C3 122(2) . . ?
C2 C3 C4 119.0(19) . . ?
N2 C4 C3 120(2) . . ?
N4 C5 N3 118.3(14) . . ?
N6 C6 N5 124.7(15) . . ?
N6 C6 N4 124.2(15) . . ?
N5 C6 N4 111.0(15) . . ?
N6 C7 C8 124.4(18) . . ?
C9 C8 C7 116.6(19) . . ?
N5 C9 C8 122(2) . . ?
N8 C10 N7 129.7(15) . . ?
N8 C10 N9 112.6(15) . . ?
N7 C10 N9 117.7(16) . . ?
N7 C11 C12 125.4(19) . . ?
C13 C12 C11 114.9(18) . . ?
C12 C13 N8 125(2) . . ?
N10 C14 N9 122.5(16) . . ?
N11 C15 N12 126.7(16) . . ?
N11 C15 N10 122.7(15) . . ?
N12 C15 N10 110.6(15) . . ?
C17 C16 N11 121.2(16) . . ?
C16 C17 C18 118.6(18) . . ?
N12 C18 C17 122.4(17) . . ?

loop_
_geom_bond_atom_site_label_1
_geom_bond_atom_site_label_2
_geom_bond_distance
_geom_bond_site_symmetry_2
_geom_bond_publ_flag
Hg1 N3 2.128(13) . ?
Hg1 N12 2.481(15) . ?
Hg1 I1 2.5844(15) . ?
Hg1 N10 2.592(12) . ?
Hg2 N9 2.150(13) . ?
Hg2 N5 2.481(15) . ?
Hg2 I2 2.5807(15) . ?
Hg2 N4 2.588(13) . ?
N1 C2 1.32(2) . ?
N1 C1 1.32(2) . ?
N2 C1 1.33(2) . ?
N2 C4 1.34(2) . ?
N3 C5 1.381(18) . ?
N3 C1 1.383(19) . ?
N4 C5 1.288(19) . ?
N4 C6 1.399(19) . ?
N5 C9 1.32(2) . ?
N5 C6 1.37(2) . ?
N6 C7 1.33(2) . ?
N6 C6 1.34(2) . ?
N7 C10 1.35(2) . ?
N7 C11 1.35(2) . ?
N8 C10 1.32(2) . ?
N8 C13 1.35(2) . ?
N9 C14 1.34(2) . ?
N9 C10 1.378(19) . ?
N10 C14 1.290(18) . ?
N10 C15 1.39(2) . ?
N11 C15 1.31(2) . ?
N11 C16 1.35(2) . ?
N12 C18 1.31(2) . ?
N12 C15 1.359(19) . ?
C2 C3 1.36(3) . ?
C3 C4 1.39(3) . ?
C7 C8 1.42(3) . ?
C8 C9 1.32(3) . ?
C11 C12 1.39(3) . ?
C12 C13 1.33(3) . ?
C16 C17 1.35(2) . ?
C17 C18 1.37(3) . ?
